data_1541302
loop_
_publ_author_name
'Newsam, J.M.'
'Jacobson, A.J.'
'Goshorn, D.P.'
'Lewandowski, J.T.'
'Kapitulnik, A.'
'Yelon, W.B.'
'Mitzi, D.B.'
'Xie, D.'

_publ_section_title
;
 Orthorhombic and tetragonal structures in the La (Ba2-y Lay) Cu3 O7-x
;
_journal_name_full 'Solid State Ionics'
_journal_page_first 1064
_journal_page_last 1079
_journal_volume 32
_journal_year 1989
_chemical_formula_sum 'Ba0.403 Cu3 La1.037 O6.99'
_chemical_name_systematic 'La0.98 (Ba0.403 La0.057) Cu3 O6.99'
_space_group_IT_number 47
_symmetry_space_group_name_Hall '-P 2 2'
_symmetry_space_group_name_H-M 'P m m m'
_cell_angle_alpha 90
_cell_angle_beta 90
_cell_angle_gamma 90
_cell_formula_units_Z 1
_cell_length_a 3.9136
_cell_length_b 3.9244
_cell_length_c 11.743
_cell_volume 180.355
_citation_journal_id_ASTM SSIOD3
_cod_data_source_file Newsam_SSIOD3_1989_1936.cif
_cod_data_source_block Ba0.403Cu3La1.037O6.99
_cod_original_cell_volume 180.3552
_cod_database_code 1541302

loop_
_symmetry_equiv_pos_as_xyz
x,y,z
-x,-y,z
x,-y,-z
-x,y,-z
-x,-y,-z
x,y,-z
-x,y,z
x,-y,z

loop_
_atom_site_label
_atom_site_type_symbol
_atom_site_fract_x
_atom_site_fract_y
_atom_site_fract_z
_atom_site_occupancy
_atom_site_U_iso_or_equiv
La1 La+3 0.5 0.5 0.5 0.98 0.0
Ba1 Ba+2 0.5 0.5 0.1841 0.2015 0.0
Cu2 Cu+3 0 0 0.3469 1 0.0
O3 O-2 0 0.5 0.3654 1 0.0
La2 La+3 0.5 0.5 0.1841 0.0285 0.0
O5 O-2 0.5 0 0 0.56 0.0
O2 O-2 0.5 0 0.3671 1 0.0
O4 O-2 0 0 0.1546 1 0.0
Cu1 Cu+3 0 0 0 1 0.0
O1 O-2 0 0.5 0 0.43 0.0
